data_7122218
loop_
_publ_author_name
'Yoshimura, Akira'
'Shea, Michael T.'
'Guselnikova, Olga'
'Postnikov, Pavel S.'
'Rohde, Gregory T.'
'Saito, Akio'
'Yusubov, Mekhman S.'
'Nemykin, Victor N.'
'Zhdankin, Viktor V.'

_publ_section_title
;
 Preparation and structure of phenolic aryliodonium salts.
;
_journal_issue 73
_journal_name_full 'Chemical communications (Cambridge, England)'
_journal_page_first 10363
_journal_page_last 10366
_journal_paper_doi 10.1039/c8cc06211k
_journal_volume 54
_journal_year 2018
_chemical_formula_moiety 'C10 H8 I O S, Br'
_chemical_formula_sum 'C10 H8 Br I O S'
_chemical_formula_weight 383.03
_space_group_crystal_system monoclinic
_space_group_IT_number 15
_space_group_name_Hall '-C 2yc'
_space_group_name_H-M_alt 'C 1 2/c 1'
_symmetry_space_group_name_Hall '-C 2yc'
_symmetry_space_group_name_H-M 'C 1 2/c 1'
_atom_sites_solution_hydrogens geom
_audit_creation_method SHELXL-2014/7
_audit_update_record
;
2018-07-12 deposited with the CCDC.
2018-08-20 downloaded from the CCDC.
;
_cell_angle_alpha 90
_cell_angle_beta 100.965(7)
_cell_angle_gamma 90
_cell_formula_units_Z 8
_cell_length_a 22.0476(15)
_cell_length_b 5.6780(4)
_cell_length_c 18.9405(13)
_cell_measurement_reflns_used 9203
_cell_measurement_temperature 173(2)
_cell_measurement_theta_max 27.5
_cell_measurement_theta_min 3.1
_cell_volume 2327.8(3)
_computing_cell_refinement
;
CrystalClear-SM Expert 2.0 r12 (Rigaku, 2011)
;
_computing_data_collection
;
CrystalClear-SM Expert 2.0 r12 (Rigaku, 2011)
;
_computing_data_reduction
;
CrystalClear-SM Expert 2.0 r12 (Rigaku, 2011)
;
_computing_molecular_graphics
;
Mercury 3.3 (Build RC5)
POV-Ray for Windows- version 3.7.0.msvc10.win64
;
_computing_structure_refinement 'SHELXL-2014/7 (Sheldrick, 2014)'
_computing_structure_solution
;
Sir 2011, v1.0, Burla, M. C., Caliandro, R., Camalli, M., Carrozzini, B.,
Cascarano, G. L., Giacovazzo, C., Mallamo, M., Mazzone, A., Polidori, G.
& Spagna, R. (2012). J. Appl. Cryst. 45, 357-361.

;
_diffrn_ambient_temperature 173(2)
_diffrn_detector RX
_diffrn_detector_area_resol_mean 10.0000
_diffrn_measured_fraction_theta_full 0.999
_diffrn_measured_fraction_theta_max 0.997
_diffrn_measurement_device
;
Crystal Goniometer
;
_diffrn_measurement_device_type
;
Rigaku RAXIS conversion
;
_diffrn_measurement_method 'profile data from \w-scans'
_diffrn_measurement_specimen_support Loop
_diffrn_radiation_monochromator 'Graphite Monochromator'
_diffrn_radiation_type MoK\a
_diffrn_radiation_wavelength 0.71075
_diffrn_reflns_av_R_equivalents 0.0829
_diffrn_reflns_av_unetI/netI 0.0558
_diffrn_reflns_Laue_measured_fraction_full 0.999
_diffrn_reflns_Laue_measured_fraction_max 0.997
_diffrn_reflns_limit_h_max 28
_diffrn_reflns_limit_h_min -28
_diffrn_reflns_limit_k_max 7
_diffrn_reflns_limit_k_min -7
_diffrn_reflns_limit_l_max 24
_diffrn_reflns_limit_l_min -24
_diffrn_reflns_number 14785
_diffrn_reflns_point_group_measured_fraction_full 0.999
_diffrn_reflns_point_group_measured_fraction_max 0.997
_diffrn_reflns_theta_full 25.242
_diffrn_reflns_theta_max 27.483
_diffrn_reflns_theta_min 3.149
_diffrn_source 'Sealed Tube'
_exptl_absorpt_coefficient_mu 6.329
_exptl_absorpt_correction_T_max 1.000
_exptl_absorpt_correction_T_min 0.292
_exptl_absorpt_correction_type multi-scan
_exptl_absorpt_process_details
;
FS_PROCESS, CrystalClear-SM Expert 2.0 r12 (Rigaku, 2011)
;
_exptl_crystal_colour Colorless
_exptl_crystal_density_diffrn 2.186
_exptl_crystal_description Platelet
_exptl_crystal_F_000 1440
_exptl_crystal_size_max 0.30
_exptl_crystal_size_mid 0.20
_exptl_crystal_size_min 0.05
_refine_diff_density_max 1.208
_refine_diff_density_min -1.821
_refine_diff_density_rms 0.207
_refine_ls_extinction_method none
_refine_ls_goodness_of_fit_ref 1.100
_refine_ls_hydrogen_treatment constr
_refine_ls_matrix_type full
_refine_ls_number_parameters 128
_refine_ls_number_reflns 2663
_refine_ls_number_restraints 0
_refine_ls_restrained_S_all 1.100
_refine_ls_R_factor_all 0.0754
_refine_ls_R_factor_gt 0.0504
_refine_ls_shift/su_max 0.000
_refine_ls_shift/su_mean 0.000
_refine_ls_structure_factor_coef Fsqd
_refine_ls_weighting_details 'w=1/[\s^2^(Fo^2^)+(0.0415P)^2^+31.8946P] where P=(Fo^2^+2Fc^2^)/3'
_refine_ls_weighting_scheme calc
_refine_ls_wR_factor_gt 0.1083
_refine_ls_wR_factor_ref 0.1292
_reflns_Friedel_coverage 0.000
_reflns_number_gt 1923
_reflns_number_total 2663
_reflns_threshold_expression 'I > 2\s(I)'
_cod_data_source_file c8cc06211k2.cif
_cod_data_source_block 20171017-1
_cod_depositor_comments
;
The following automatic conversions were performed:

'_exptl_absorpt_correction_type' value 'Multi-scan' changed to
'multi-scan' according to
/home/data/users/saulius/crontab/automatic-downloads/rss-feeds/RSC/lib/dictionaries/cif_core.dic
dictionary named 'cif_core.dic' version 2.4.2 from 2011-04-26.

Automatic conversion script
Id: cif_fix_values 4973 2017-02-22 13:04:09Z antanas 

 Adding full bibliography for 7122217--7122222.cif.
;
_cod_database_code 7122218
_shelx_shelxl_version_number 2014/7
_shelx_space_group_comment
;
The symmetry employed for this shelxl refinement is uniquely defined
by the following loop, which should always be used as a source of
symmetry information in preference to the above space-group names.
They are only intended as comments.
;

loop_
_space_group_symop_operation_xyz
'x, y, z'
'-x, y, -z+1/2'
'x+1/2, y+1/2, z'
'-x+1/2, y+1/2, -z+1/2'
'-x, -y, -z'
'x, -y, z-1/2'
'-x+1/2, -y+1/2, -z'
'x+1/2, -y+1/2, z-1/2'

loop_
_atom_site_label
_atom_site_type_symbol
_atom_site_fract_x
_atom_site_fract_y
_atom_site_fract_z
_atom_site_U_iso_or_equiv
_atom_site_adp_type
_atom_site_occupancy
_atom_site_site_symmetry_order
_atom_site_calc_flag
_atom_site_refinement_flags_posn
_atom_site_refinement_flags_adp
I1 I 0.17715(2) 0.01807(9) 0.42684(3) 0.03757(19) Uani 1 1 d . .
S1 S 0.12883(11) -0.3061(6) 0.27859(15) 0.0639(7) Uani 1 1 d . .
O1 O -0.1092(3) 0.0098(11) 0.3772(4) 0.0519(16) Uani 1 1 d . .
H1O H -0.1232 -0.1158 0.3913 0.078 Uiso 1 1 calc R U
C1 C 0.1843(4) -0.2557(15) 0.3526(4) 0.0395(18) Uani 1 1 d . .
C2 C 0.2346(4) -0.4002(15) 0.3574(5) 0.0421(19) Uani 1 1 d . .
H2 H 0.2700 -0.3967 0.3949 0.051 Uiso 1 1 calc R U
C3 C 0.2259(5) -0.5535(17) 0.2988(5) 0.051(2) Uani 1 1 d . .
H3 H 0.2560 -0.6666 0.2921 0.061 Uiso 1 1 calc R U
C4 C 0.1723(5) -0.5305(18) 0.2527(5) 0.055(3) Uani 1 1 d . .
H4 H 0.1599 -0.6254 0.2112 0.065 Uiso 1 1 calc R U
C5 C 0.0799(4) 0.0045(14) 0.4095(5) 0.0377(18) Uani 1 1 d . .
C6 C 0.0508(3) -0.1796(14) 0.4369(5) 0.0378(18) Uani 1 1 d . .
H6 H 0.0742 -0.3017 0.4636 0.045 Uiso 1 1 calc R U
C7 C -0.0127(4) -0.1829(15) 0.4250(5) 0.042(2) Uani 1 1 d . .
H7 H -0.0335 -0.3105 0.4424 0.051 Uiso 1 1 calc R U
C8 C -0.0463(4) -0.0024(15) 0.3878(5) 0.042(2) Uani 1 1 d . .
C9 C -0.0157(4) 0.1807(16) 0.3625(6) 0.055(3) Uani 1 1 d . .
H9 H -0.0391 0.3055 0.3373 0.066 Uiso 1 1 calc R U
C10 C 0.0462(4) 0.1894(16) 0.3722(5) 0.050(2) Uani 1 1 d . .
H10 H 0.0665 0.3173 0.3542 0.060 Uiso 1 1 calc R U
Br1 Br 0.16993(4) 0.41348(16) 0.54388(5) 0.0432(2) Uani 1 1 d . .

loop_
_atom_site_aniso_label
_atom_site_aniso_U_11
_atom_site_aniso_U_22
_atom_site_aniso_U_33
_atom_site_aniso_U_23
_atom_site_aniso_U_13
_atom_site_aniso_U_12
I1 0.0251(3) 0.0396(3) 0.0482(3) 0.0003(2) 0.0072(2) -0.0033(2)
S1 0.0404(13) 0.084(2) 0.0643(17) -0.0110(15) 0.0034(11) -0.0005(13)
O1 0.026(3) 0.057(4) 0.071(5) -0.004(3) 0.006(3) -0.001(3)
C1 0.041(4) 0.040(4) 0.037(4) -0.002(4) 0.008(3) -0.006(4)
C2 0.045(5) 0.037(4) 0.045(5) -0.002(4) 0.009(4) 0.010(4)
C3 0.056(6) 0.044(5) 0.054(6) 0.001(4) 0.015(5) 0.005(4)
C4 0.063(6) 0.064(6) 0.040(5) -0.016(5) 0.020(5) -0.016(5)
C5 0.028(4) 0.036(4) 0.047(5) -0.004(4) 0.002(3) -0.005(3)
C6 0.025(4) 0.035(4) 0.054(5) 0.008(4) 0.011(3) 0.004(3)
C7 0.031(4) 0.040(5) 0.057(5) 0.006(4) 0.009(4) -0.009(4)
C8 0.028(4) 0.046(5) 0.053(5) -0.007(4) 0.008(4) 0.003(4)
C9 0.035(5) 0.041(5) 0.085(7) 0.021(5) 0.002(4) 0.008(4)
C10 0.040(5) 0.044(5) 0.065(6) 0.021(5) 0.006(4) -0.003(4)
Br1 0.0280(4) 0.0421(5) 0.0584(6) -0.0014(4) 0.0051(4) 0.0003(3)

loop_
_atom_type_symbol
_atom_type_description
_atom_type_scat_dispersion_real
_atom_type_scat_dispersion_imag
_atom_type_scat_source
C C 0.0033 0.0016 'International Tables Vol C Tables 4.2.6.8 and 6.1.1.4'
H H 0.0000 0.0000 'International Tables Vol C Tables 4.2.6.8 and 6.1.1.4'
O O 0.0106 0.0060 'International Tables Vol C Tables 4.2.6.8 and 6.1.1.4'
S S 0.1246 0.1234 'International Tables Vol C Tables 4.2.6.8 and 6.1.1.4'
Br Br -0.2901 2.4595 'International Tables Vol C Tables 4.2.6.8 and 6.1.1.4'
I I -0.4742 1.8119 'International Tables Vol C Tables 4.2.6.8 and 6.1.1.4'

loop_
_geom_angle_atom_site_label_1
_geom_angle_atom_site_label_2
_geom_angle_atom_site_label_3
_geom_angle
C5 I1 C1 94.1(3)
C1 S1 C4 90.4(5)
C8 O1 H1O 109.5
C2 C1 S1 113.7(7)
C2 C1 I1 123.8(6)
S1 C1 I1 122.5(5)
C1 C2 C3 109.4(8)
C1 C2 H2 125.3
C3 C2 H2 125.3
C4 C3 C2 115.5(9)
C4 C3 H3 122.2
C2 C3 H3 122.2
C3 C4 S1 111.0(7)
C3 C4 H4 124.5
S1 C4 H4 124.5
C6 C5 C10 121.3(7)
C6 C5 I1 120.1(6)
C10 C5 I1 118.5(6)
C7 C6 C5 118.7(7)
C7 C6 H6 120.7
C5 C6 H6 120.7
C6 C7 C8 120.4(7)
C6 C7 H7 119.8
C8 C7 H7 119.8
O1 C8 C9 117.6(8)
O1 C8 C7 123.1(8)
C9 C8 C7 119.2(7)
C10 C9 C8 122.3(8)
C10 C9 H9 118.9
C8 C9 H9 118.9
C9 C10 C5 118.0(8)
C9 C10 H10 121.0
C5 C10 H10 121.0

loop_
_geom_bond_atom_site_label_1
_geom_bond_atom_site_label_2
_geom_bond_distance
I1 C5 2.108(8)
I1 C1 2.122(8)
S1 C1 1.700(8)
S1 C4 1.721(10)
O1 C8 1.365(9)
O1 H1O 0.8400
C1 C2 1.369(11)
C2 C3 1.395(12)
C2 H2 0.9500
C3 C4 1.334(13)
C3 H3 0.9500
C4 H4 0.9500
C5 C6 1.379(11)
C5 C10 1.398(11)
C6 C7 1.375(10)
C6 H6 0.9500
C7 C8 1.377(11)
C7 H7 0.9500
C8 C9 1.374(12)
C9 C10 1.344(11)
C9 H9 0.9500
C10 H10 0.9500

loop_
_geom_hbond_atom_site_label_D
_geom_hbond_atom_site_label_H
_geom_hbond_atom_site_label_A
_geom_hbond_distance_DH
_geom_hbond_distance_HA
_geom_hbond_distance_DA
_geom_hbond_angle_DHA
_geom_hbond_site_symmetry_A
O1 H1O Br1 0.84 2.43 3.250(7) 165.2 5_556

loop_
_geom_torsion_atom_site_label_1
_geom_torsion_atom_site_label_2
_geom_torsion_atom_site_label_3
_geom_torsion_atom_site_label_4
_geom_torsion
C4 S1 C1 C2 1.0(7)
C4 S1 C1 I1 178.0(5)
S1 C1 C2 C3 -0.3(10)
I1 C1 C2 C3 -177.3(6)
C1 C2 C3 C4 -0.8(12)
C2 C3 C4 S1 1.5(11)
C1 S1 C4 C3 -1.4(8)
C10 C5 C6 C7 2.1(13)
I1 C5 C6 C7 179.7(6)
C5 C6 C7 C8 -1.6(13)
C6 C7 C8 O1 -176.8(8)
C6 C7 C8 C9 0.3(14)
O1 C8 C9 C10 177.8(9)
C7 C8 C9 C10 0.6(15)
C8 C9 C10 C5 -0.2(16)
C6 C5 C10 C9 -1.2(14)
I1 C5 C10 C9 -178.9(8)
